data_4329003
loop_
_publ_author_name
'Zheng-Guo Lin'
'Bo Wang'
'Jie Cao'
'Bao-Kuan Chen'
'Yuan-Zhe Gao'
'Ying-Nan Chi'
'Chong Xu'
'Xian-Qiang Huang'
'Ruo-Dan Han'
'Shuang-Yue Su'
'Chang-Wen Hu'

_publ_contact_author_email cwhu@bit.edu.cn
_publ_contact_author_name 'Changwen Hu'
_publ_section_title
;
 Cation-Induced Synthesis of New Polyoxopalladates
;
_journal_name_full 'Inorganic Chemistry'
_journal_page_first 4435
_journal_page_last 4437
_journal_paper_doi 10.1021/ic300428g
_journal_volume 51
_journal_year 2012
_chemical_formula_sum 'K5 O61 Pd15 Se10'
_chemical_formula_weight 3557.10
_chemical_name_systematic
; 
 ? 
;
_space_group_IT_number 63
_symmetry_cell_setting orthorhombic
_symmetry_space_group_name_Hall '-C 2c 2'
_symmetry_space_group_name_H-M 'C m c m'
_atom_sites_solution_hydrogens none
_atom_sites_solution_primary direct
_atom_sites_solution_secondary difmap
_audit_creation_method SHELXL-97
_cell_angle_alpha 90.00
_cell_angle_beta 90.00
_cell_angle_gamma 90.00
_cell_formula_units_Z 12
_cell_length_a 34.428(2)
_cell_length_b 24.9433(17)
_cell_length_c 23.3876(16)
_cell_measurement_reflns_used 9954
_cell_measurement_temperature 296(2)
_cell_measurement_theta_max 28.32
_cell_measurement_theta_min 2.39
_cell_volume 20084(2)
_computing_cell_refinement 'Bruker SMART'
_computing_data_collection 'Bruker SMART'
_computing_data_reduction 'Bruker SMART'
_computing_molecular_graphics 'Bruker SHELXTL'
_computing_publication_material 'Bruker SHELXTL'
_computing_structure_refinement 'SHELXL-97 (Sheldrick, 1997)'
_computing_structure_solution 'SHELXS-97 (Sheldrick, 1990)'
_diffrn_ambient_temperature 296(2)
_diffrn_measured_fraction_theta_full 0.981
_diffrn_measured_fraction_theta_max 0.981
_diffrn_measurement_device_type 'CCD area detector'
_diffrn_measurement_method 'phi and omega scans'
_diffrn_radiation_monochromator graphite
_diffrn_radiation_source 'fine-focus sealed tube'
_diffrn_radiation_type MoK\a
_diffrn_radiation_wavelength 0.71073
_diffrn_reflns_av_R_equivalents 0.0754
_diffrn_reflns_av_sigmaI/netI 0.0755
_diffrn_reflns_limit_h_max 43
_diffrn_reflns_limit_h_min -41
_diffrn_reflns_limit_k_max 30
_diffrn_reflns_limit_k_min -33
_diffrn_reflns_limit_l_max 31
_diffrn_reflns_limit_l_min -29
_diffrn_reflns_number 61300
_diffrn_reflns_theta_full 28.36
_diffrn_reflns_theta_max 28.36
_diffrn_reflns_theta_min 1.01
_exptl_absorpt_coefficient_mu 9.783
_exptl_absorpt_correction_T_max 0.209
_exptl_absorpt_correction_T_min 0.066
_exptl_absorpt_correction_type multi-scan
_exptl_absorpt_process_details 'Bruker SMART'
_exptl_crystal_colour Redbrown
_exptl_crystal_density_diffrn 3.529
_exptl_crystal_description Block
_exptl_crystal_F_000 19356
_exptl_crystal_size_max 0.32
_exptl_crystal_size_mid 0.25
_exptl_crystal_size_min 0.16
_refine_diff_density_max 3.545
_refine_diff_density_min -3.332
_refine_diff_density_rms 0.430
_refine_ls_extinction_method none
_refine_ls_goodness_of_fit_ref 1.064
_refine_ls_hydrogen_treatment constr
_refine_ls_matrix_type full
_refine_ls_number_parameters 663
_refine_ls_number_reflns 12829
_refine_ls_number_restraints 852
_refine_ls_restrained_S_all 1.094
_refine_ls_R_factor_all 0.1086
_refine_ls_R_factor_gt 0.0653
_refine_ls_shift/su_max 0.001
_refine_ls_shift/su_mean 0.000
_refine_ls_structure_factor_coef Fsqd
_refine_ls_weighting_details 'calc w=1/[\s^2^(Fo^2^)+(0.1361P)^2^+83.9947P] where P=(Fo^2^+2Fc^2^)/3'
_refine_ls_weighting_scheme calc
_refine_ls_wR_factor_gt 0.1922
_refine_ls_wR_factor_ref 0.2319
_reflns_number_gt 8094
_reflns_number_total 13075
_reflns_threshold_expression >2sigma(I)
_cod_data_source_file ic300428g_si_002_3.cif
_cod_data_source_block compound2
_cod_depositor_comments
;

2021-11-23
Z value and formula fixed to values more according to usual
chemical conventions.                 miguel
;
_cod_original_formula_sum 'K30 O366 Pd90 Se60'
_cod_original_formula_weight 21342.60
_cod_original_formula_units_Z 2
_cod_database_code 4329003

loop_
_symmetry_equiv_pos_as_xyz
'x, y, z'
'-x, -y, z+1/2'
'-x, y, -z+1/2'
'x, -y, -z'
'x+1/2, y+1/2, z'
'-x+1/2, -y+1/2, z+1/2'
'-x+1/2, y+1/2, -z+1/2'
'x+1/2, -y+1/2, -z'
'-x, -y, -z'
'x, y, -z-1/2'
'x, -y, z-1/2'
'-x, y, z'
'-x+1/2, -y+1/2, -z'
'x+1/2, y+1/2, -z-1/2'
'x+1/2, -y+1/2, z-1/2'
'-x+1/2, y+1/2, z'

loop_
_atom_site_label
_atom_site_type_symbol
_atom_site_fract_x
_atom_site_fract_y
_atom_site_fract_z
_atom_site_U_iso_or_equiv
_atom_site_adp_type
_atom_site_occupancy
_atom_site_symmetry_multiplicity
_atom_site_calc_flag
_atom_site_refinement_flags
K1 K 0.0000 0.8957(3) 0.6289(3) 0.0828(19) Uani 1 2 d SU
K2 K 0.16223(10) 0.94160(18) 0.2500 0.0485(12) Uani 1 2 d SU
K3 K 0.0000 0.4309(3) 0.2500 0.063(2) Uani 1 4 d SU
K4 K 0.16782(14) 0.6188(4) 0.3487(4) 0.140(2) Uani 1 1 d U
K5 K 0.16542(7) 0.79138(16) 0.43565(14) 0.0487(9) Uani 1 1 d U
K6 K 0.0000 0.6813(2) 0.56503(19) 0.0533(12) Uani 1 2 d SU
O1 O 0.0000 0.7423(7) 0.2500 0.030(3) Uani 1 4 d SU
O2 O 0.1671(3) 0.7494(5) 0.7500 0.033(2) Uani 1 2 d SU
O3 O 0.12925(19) 0.6713(3) 0.6914(3) 0.0255(16) Uani 1 1 d U
O4 O 0.2120(3) 0.5805(4) 0.6165(4) 0.049(2) Uani 1 1 d U
O5 O 0.2670(2) 0.6543(4) 0.6007(4) 0.042(2) Uani 1 1 d U
O6 O 0.20976(19) 0.6750(3) 0.6916(3) 0.0254(16) Uani 1 1 d U
O7 O 0.2064(2) 0.7807(3) 0.6565(3) 0.0271(16) Uani 1 1 d U
O8 O 0.2618(2) 0.7554(4) 0.5643(4) 0.040(2) Uani 1 1 d U
O9 O 0.2620(2) 0.8571(4) 0.6008(4) 0.039(2) Uani 1 1 d U
O10 O 0.2026(2) 0.8198(4) 0.5375(3) 0.0395(19) Uani 1 1 d U
O11 O 0.2610(3) 0.9189(4) 0.6930(4) 0.050(2) Uani 1 1 d U
O12 O 0.2015(3) 0.9633(5) 0.7500 0.040(3) Uani 1 2 d SU
O13 O 0.1243(3) 0.9607(5) 0.7500 0.042(3) Uani 1 2 d SU
O14 O 0.0665(3) 0.9112(4) 0.6928(5) 0.053(2) Uani 1 1 d U
O15 O 0.1251(3) 0.8436(4) 0.7500 0.025(2) Uani 1 2 d SU
O16 O 0.0662(3) 0.8474(5) 0.6018(4) 0.056(2) Uani 1 1 d U
O17 O 0.0677(2) 0.7455(4) 0.5692(4) 0.045(2) Uani 1 1 d U
O18 O 0.1247(2) 0.7763(3) 0.6567(3) 0.0277(16) Uani 1 1 d U
O19 O 0.1251(2) 0.8123(4) 0.5378(4) 0.044(2) Uani 1 1 d U
O20 O 0.2690(2) 0.5886(4) 0.6924(4) 0.043(2) Uani 1 1 d U
O21 O 0.0392(3) 0.5282(5) 0.2500 0.050(3) Uani 1 2 d SU
O22 O 0.0405(3) 0.6454(4) 0.2500 0.022(2) Uani 1 2 d SU
O23 O 0.0974(3) 0.5740(4) 0.3069(5) 0.056(2) Uani 1 1 d U
O24 O 0.0987(3) 0.6371(4) 0.3984(4) 0.052(2) Uani 1 1 d U
O25 O 0.0954(2) 0.7383(4) 0.4351(4) 0.044(2) Uani 1 1 d U
O26 O 0.0405(2) 0.7104(3) 0.3445(3) 0.0277(16) Uani 1 1 d U
O27 O 0.0407(2) 0.8155(3) 0.3088(3) 0.0301(17) Uani 1 1 d U
O28 O 0.0957(3) 0.9076(4) 0.3078(4) 0.053(2) Uani 1 1 d U
O29 O 0.0385(2) 0.6694(4) 0.4622(4) 0.047(2) Uani 1 1 d U
O30 O 0.0986(3) 0.8398(4) 0.3980(4) 0.048(2) Uani 1 1 d U
O31 O 0.0395(3) 0.9087(4) 0.3858(5) 0.057(3) Uani 1 1 d U
O32 O 0.2052(3) 0.8461(4) 0.7500 0.027(2) Uani 1 2 d SU
O33 O 0.1328(3) 0.5757(4) 0.6162(4) 0.050(2) Uani 1 1 d U
O34 O 0.0734(2) 0.6430(4) 0.5988(4) 0.043(2) Uani 1 1 d U
O35 O 0.1625(4) 1.0011(10) 0.1330(9) 0.137(7) Uani 1 1 d U
O36 O 0.0000 0.3189(11) 0.2990(11) 0.148(7) Uani 1 2 d SU
O37 O 0.0000 0.5004(12) 0.3667(13) 0.151(8) Uani 1 2 d SU
O38 O 0.0000 0.5702(8) 0.5276(11) 0.124(7) Uani 1 2 d SU
O39 O 0.1687(4) 0.6824(8) 0.5159(8) 0.132(6) Uani 1 1 d U
O40 O 0.1612(4) 0.9149(7) 0.4867(8) 0.114(5) Uani 1 1 d U
O41 O 0.1664(3) 0.7258(9) 0.3377(8) 0.108(4) Uani 1 1 d U
O42 O 0.1703(4) 0.5347(8) 0.3659(9) 0.135(4) Uani 1 1 d U
O43 O 0.0000 0.9970(8) 0.6335(13) 0.145(8) Uani 1 2 d SU
O44 O 0.0000 0.9047(11) 0.4993(10) 0.135(7) Uani 1 2 d SU
O45 O 0.1729(4) 0.4337(7) 0.4988(7) 0.110(5) Uani 1 1 d U
O46 O 0.0915(6) 0.9580(8) 0.9437(13) 0.206(11) Uani 1 1 d .
O47 O 0.1667(7) 0.221(3) 0.7500 0.42(5) Uani 1 2 d S
O48 O 0.2490(7) 0.5354(9) 0.4391(11) 0.184(7) Uani 1 1 d U
O49 O 0.1677(5) 0.6822(13) 0.2500 0.119(6) Uani 1 2 d SU
O50 O 0.3009(10) 0.5000 0.5000 0.237(10) Uani 1 2 d SU
O51 O 0.0000 0.7674(10) 0.6616(9) 0.104(4) Uani 1 2 d SU
O52 O 0.0000 0.8454(9) 0.7228(9) 0.140(5) Uani 1 2 d SU
O53 O 0.1724(2) 0.4936(3) 0.4293(4) 0.0337(19) Uani 1 1 d U
O54 O 0.0807(5) 0.5350(8) 0.4555(8) 0.137(4) Uani 1 1 d U
O55 O 0.0742(2) 0.5798(4) 0.6920(4) 0.039(2) Uani 1 1 d U
Pd1 Pd 0.0000 0.69079(5) 0.40205(5) 0.0253(3) Uani 1 2 d S
Pd2 Pd 0.16483(2) 0.79725(4) 0.59891(4) 0.0239(2) Uani 1 1 d .
Pd3 Pd 0.06869(2) 0.77581(4) 0.37004(4) 0.0268(2) Uani 1 1 d .
Pd4 Pd 0.23620(2) 0.71666(4) 0.62995(3) 0.0247(2) Uani 1 1 d .
Pd5 Pd 0.09897(2) 0.70947(4) 0.63022(4) 0.0260(2) Uani 1 1 d .
Pd6 Pd 0.09579(2) 0.84348(4) 0.67608(4) 0.0272(2) Uani 1 1 d .
Pd7 Pd 0.23346(2) 0.84962(4) 0.67577(4) 0.0252(2) Uani 1 1 d .
Pd8 Pd 0.06909(2) 0.64299(4) 0.32427(4) 0.0259(2) Uani 1 1 d .
Pd9 Pd 0.16390(3) 0.90149(5) 0.7500 0.0248(3) Uani 1 2 d S
Pd10 Pd 0.0000 0.58913(7) 0.2500 0.0248(4) Uani 1 4 d S
Pd11 Pd 0.06816(3) 0.86042(6) 0.2500 0.0302(3) Uani 1 2 d S
Pd12 Pd 0.23933(3) 0.63265(5) 0.7500 0.0250(3) Uani 1 2 d S
Pd13 Pd 0.10177(3) 0.62657(5) 0.7500 0.0253(3) Uani 1 2 d S
Pd14 Pd 0.0000 0.86104(5) 0.34647(6) 0.0312(3) Uani 1 2 d S
Pd15 Pd 0.17072(2) 0.62657(4) 0.65469(4) 0.0284(2) Uani 1 1 d .
Se1 Se 0.25068(5) 0.95899(7) 0.7500 0.0300(4) Uani 1 2 d S
Se2 Se 0.08796(4) 0.53431(7) 0.2500 0.0287(4) Uani 1 2 d S
Se3 Se 0.07515(5) 0.95207(7) 0.7500 0.0336(4) Uani 1 2 d S
Se4 Se 0.08734(3) 0.67559(5) 0.45792(5) 0.0306(3) Uani 1 1 d .
Se5 Se 0.25159(3) 0.81774(5) 0.54188(5) 0.0289(3) Uani 1 1 d .
Se6 Se 0.07671(3) 0.80803(5) 0.54327(5) 0.0311(3) Uani 1 1 d .
Se7 Se 0.08864(4) 0.90388(6) 0.37875(6) 0.0383(3) Uani 1 1 d .
Se8 Se 0.26042(4) 0.58964(5) 0.62142(5) 0.0337(3) Uani 1 1 d .
Se9 Se 0.08338(4) 0.57997(6) 0.62149(6) 0.0354(3) Uani 1 1 d .

loop_
_atom_site_aniso_label
_atom_site_aniso_U_11
_atom_site_aniso_U_22
_atom_site_aniso_U_33
_atom_site_aniso_U_23
_atom_site_aniso_U_13
_atom_site_aniso_U_12
K1 0.036(2) 0.115(5) 0.097(4) -0.034(4) 0.000 0.000
K2 0.0315(19) 0.032(2) 0.082(4) 0.000 0.000 -0.0020(16)
K3 0.032(3) 0.044(4) 0.114(6) 0.000 0.000 0.000
K4 0.090(4) 0.162(6) 0.167(6) -0.013(5) 0.003(3) 0.002(3)
K5 0.0255(13) 0.086(3) 0.0344(17) 0.0000(17) -0.0020(10) -0.0019(13)
K6 0.0270(18) 0.091(4) 0.041(2) 0.006(2) 0.000 0.000
O1 0.021(6) 0.044(8) 0.025(7) 0.000 0.000 0.000
O2 0.019(5) 0.048(6) 0.032(5) 0.000 0.000 0.003(4)
O3 0.020(3) 0.030(4) 0.027(4) 0.004(3) -0.002(3) -0.002(3)
O4 0.040(4) 0.052(5) 0.055(5) -0.025(4) -0.004(4) 0.001(4)
O5 0.044(4) 0.043(5) 0.040(5) 0.010(4) 0.021(4) 0.014(4)
O6 0.019(3) 0.030(4) 0.027(4) 0.005(3) 0.001(3) 0.001(3)
O7 0.020(3) 0.037(4) 0.024(4) -0.002(3) -0.001(3) 0.000(3)
O8 0.038(4) 0.044(5) 0.037(5) 0.003(4) 0.009(4) 0.006(4)
O9 0.033(4) 0.044(5) 0.040(5) -0.006(4) 0.009(4) -0.013(4)
O10 0.028(4) 0.061(5) 0.029(4) 0.011(4) 0.000(3) -0.002(4)
O11 0.047(5) 0.048(5) 0.055(6) -0.007(5) 0.020(4) -0.018(4)
O12 0.031(5) 0.028(6) 0.062(7) 0.000 0.000 0.001(5)
O13 0.036(6) 0.030(6) 0.061(7) 0.000 0.000 0.001(5)
O14 0.044(5) 0.049(5) 0.065(5) -0.012(5) -0.021(4) 0.022(4)
O15 0.015(4) 0.030(5) 0.029(5) 0.000 0.000 -0.001(4)
O16 0.044(4) 0.071(6) 0.054(5) -0.012(5) -0.015(4) 0.023(4)
O17 0.035(4) 0.058(5) 0.042(4) 0.008(4) -0.012(3) -0.004(4)
O18 0.020(3) 0.037(4) 0.026(4) -0.004(3) -0.006(3) 0.000(3)
O19 0.035(4) 0.068(5) 0.028(4) 0.008(4) -0.005(3) -0.006(4)
O20 0.042(5) 0.051(5) 0.037(5) -0.003(4) 0.004(4) 0.025(4)
O21 0.031(5) 0.032(6) 0.087(8) 0.000 0.000 0.002(5)
O22 0.015(4) 0.027(5) 0.023(5) 0.000 0.000 -0.001(4)
O23 0.052(5) 0.056(5) 0.062(5) -0.015(5) -0.025(4) 0.017(4)
O24 0.046(4) 0.066(5) 0.044(5) -0.011(4) -0.013(4) 0.018(4)
O25 0.038(4) 0.059(5) 0.034(4) -0.004(4) -0.012(3) -0.001(4)
O26 0.024(3) 0.039(4) 0.020(4) 0.001(3) -0.003(3) -0.001(3)
O27 0.021(3) 0.044(4) 0.025(4) 0.001(3) -0.006(3) -0.006(3)
O28 0.052(5) 0.063(6) 0.046(5) -0.001(5) -0.007(4) -0.026(4)
O29 0.032(4) 0.073(5) 0.038(4) 0.008(4) -0.002(3) 0.001(4)
O30 0.043(4) 0.049(5) 0.053(5) 0.000(4) -0.021(4) -0.008(4)
O31 0.041(5) 0.058(6) 0.071(6) -0.034(5) -0.005(4) -0.007(4)
O32 0.021(4) 0.024(5) 0.035(5) 0.000 0.000 0.001(4)
O33 0.041(4) 0.053(5) 0.055(5) -0.025(4) -0.002(4) -0.008(4)
O34 0.042(4) 0.048(5) 0.039(4) 0.007(4) -0.016(4) -0.012(4)
O35 0.174(17) 0.139(16) 0.097(13) -0.008(12) -0.021(10) -0.009(11)
O36 0.081(12) 0.154(15) 0.209(17) 0.047(14) 0.000 0.000
O37 0.160(17) 0.136(17) 0.158(17) 0.015(15) 0.000 0.000
O38 0.111(13) 0.087(13) 0.175(16) -0.038(13) 0.000 0.000
O39 0.113(11) 0.145(12) 0.140(12) -0.011(11) -0.001(8) 0.001(8)
O40 0.142(12) 0.079(10) 0.121(12) 0.013(9) -0.018(9) -0.012(8)
O41 0.078(7) 0.151(9) 0.094(8) -0.041(7) -0.002(5) -0.002(6)
O42 0.118(8) 0.141(9) 0.147(9) -0.016(8) 0.005(7) -0.012(7)
O43 0.088(13) 0.071(13) 0.28(2) 0.029(16) 0.000 0.000
O44 0.095(13) 0.206(18) 0.104(13) -0.049(14) 0.000 0.000
O45 0.169(14) 0.093(12) 0.069(9) -0.008(9) -0.020(9) 0.012(9)
O46 0.148(17) 0.126(18) 0.34(3) -0.046(19) -0.088(18) -0.052(13)
O47 0.06(2) 0.90(17) 0.29(7) 0.000 0.000 0.03(4)
O48 0.191(14) 0.136(13) 0.226(15) 0.007(12) 0.022(11) 0.011(10)
O49 0.081(11) 0.155(14) 0.122(13) 0.000 0.000 0.009(10)
O50 0.23(2) 0.20(2) 0.28(2) 0.001(19) 0.000 0.000
O51 0.087(8) 0.117(9) 0.108(8) -0.003(8) 0.000 0.000
O52 0.127(9) 0.147(10) 0.145(10) -0.010(9) 0.000 0.000
O53 0.037(4) 0.028(5) 0.036(5) -0.007(4) 0.002(3) 0.001(3)
O54 0.163(9) 0.121(9) 0.127(8) -0.004(8) -0.018(8) -0.006(8)
O55 0.039(4) 0.040(5) 0.037(5) 0.001(4) -0.005(4) -0.014(4)
Pd1 0.0182(5) 0.0384(7) 0.0193(6) -0.0012(5) 0.000 0.000
Pd2 0.0200(4) 0.0325(5) 0.0192(4) 0.0009(4) -0.0010(3) 0.0002(3)
Pd3 0.0197(4) 0.0384(6) 0.0224(5) -0.0023(4) -0.0033(3) -0.0021(3)
Pd4 0.0207(4) 0.0344(5) 0.0189(5) 0.0001(4) 0.0023(3) 0.0025(3)
Pd5 0.0208(4) 0.0372(5) 0.0201(5) 0.0017(4) -0.0032(3) -0.0024(3)
Pd6 0.0225(4) 0.0341(5) 0.0249(5) 0.0001(4) -0.0037(3) 0.0051(3)
Pd7 0.0208(4) 0.0303(5) 0.0246(5) -0.0004(4) 0.0019(3) -0.0018(3)
Pd8 0.0202(4) 0.0349(5) 0.0226(5) -0.0016(4) -0.0027(3) 0.0031(3)
Pd9 0.0216(6) 0.0229(7) 0.0300(7) 0.000 0.000 0.0013(4)
Pd10 0.0186(7) 0.0235(9) 0.0322(10) 0.000 0.000 0.000
Pd11 0.0236(6) 0.0348(8) 0.0322(7) 0.000 0.000 -0.0059(5)
Pd12 0.0227(5) 0.0288(7) 0.0236(6) 0.000 0.000 0.0041(5)
Pd13 0.0210(5) 0.0267(7) 0.0281(7) 0.000 0.000 -0.0023(5)
Pd14 0.0236(6) 0.0357(8) 0.0345(7) -0.0061(6) 0.000 0.000
Pd15 0.0235(4) 0.0339(5) 0.0278(5) -0.0055(4) -0.0010(3) -0.0003(3)
Se1 0.0268(8) 0.0267(9) 0.0366(10) 0.000 0.000 -0.0049(6)
Se2 0.0220(7) 0.0282(9) 0.0359(10) 0.000 0.000 0.0047(6)
Se3 0.0269(8) 0.0316(10) 0.0422(11) 0.000 0.000 0.0102(7)
Se4 0.0233(5) 0.0489(8) 0.0197(6) 0.0009(5) -0.0053(4) 0.0027(5)
Se5 0.0246(5) 0.0411(7) 0.0210(6) 0.0046(5) 0.0048(4) -0.0020(5)
Se6 0.0247(5) 0.0455(8) 0.0231(6) 0.0039(5) -0.0074(4) 0.0037(5)
Se7 0.0333(6) 0.0420(8) 0.0396(8) -0.0077(6) -0.0083(5) -0.0104(6)
Se8 0.0346(6) 0.0378(7) 0.0289(7) -0.0045(5) 0.0066(5) 0.0106(5)
Se9 0.0326(6) 0.0399(8) 0.0337(7) -0.0061(6) -0.0079(5) -0.0098(5)

loop_
_atom_type_symbol
_atom_type_description
_atom_type_scat_dispersion_real
_atom_type_scat_dispersion_imag
_atom_type_scat_source
O O 0.0106 0.0060 'International Tables Vol C Tables 4.2.6.8 and 6.1.1.4'
K K 0.2009 0.2494 'International Tables Vol C Tables 4.2.6.8 and 6.1.1.4'
Se Se -0.0929 2.2259 'International Tables Vol C Tables 4.2.6.8 and 6.1.1.4'
Pd Pd -0.9988 1.0072 'International Tables Vol C Tables 4.2.6.8 and 6.1.1.4'

loop_
_geom_angle_atom_site_label_1
_geom_angle_atom_site_label_2
_geom_angle_atom_site_label_3
_geom_angle
_geom_angle_site_symmetry_1
_geom_angle_site_symmetry_3
O43 K1 O52 117.2(9) . .
O43 K1 O16 117.6(3) . 12
O52 K1 O16 89.0(4) . 12
O43 K1 O16 117.6(3) . .
O52 K1 O16 89.0(4) . .
O16 K1 O16 118.3(5) 12 .
O43 K1 O14 80.6(4) . .
O52 K1 O14 66.4(4) . .
O16 K1 O14 154.7(5) 12 .
O16 K1 O14 58.7(3) . .
O43 K1 O14 80.6(4) . 12
O52 K1 O14 66.4(4) . 12
O16 K1 O14 58.7(3) 12 12
O16 K1 O14 154.7(5) . 12
O14 K1 O14 112.1(5) . 12
O43 K1 O44 88.3(9) . .
O52 K1 O44 154.5(8) . .
O16 K1 O44 78.2(4) 12 .
O16 K1 O44 78.2(4) . .
O14 K1 O44 122.0(3) . .
O14 K1 O44 122.0(3) 12 .
O43 K1 O51 164.1(8) . .
O52 K1 O51 46.8(6) . .
O16 K1 O51 67.3(3) 12 .
O16 K1 O51 67.3(3) . .
O14 K1 O51 90.6(4) . .
O14 K1 O51 90.6(4) 12 .
O44 K1 O51 107.7(6) . .
O43 K1 Pd6 109.7(3) . 12
O52 K1 Pd6 64.39(14) . 12
O16 K1 Pd6 31.7(2) 12 12
O16 K1 Pd6 132.4(4) . 12
O14 K1 Pd6 128.7(3) . 12
O14 K1 Pd6 32.0(2) 12 12
O44 K1 Pd6 108.8(2) . 12
O51 K1 Pd6 65.77(14) . 12
O43 K1 Pd6 109.7(3) . .
O52 K1 Pd6 64.39(14) . .
O16 K1 Pd6 132.4(4) 12 .
O16 K1 Pd6 31.7(2) . .
O14 K1 Pd6 32.0(2) . .
O14 K1 Pd6 128.7(3) 12 .
O44 K1 Pd6 108.8(2) . .
O51 K1 Pd6 65.77(14) . .
Pd6 K1 Pd6 125.2(2) 12 .
O12 K2 O13 57.8(4) 11_575 11_575
O12 K2 O28 132.1(3) 11_575 10_556
O13 K2 O28 83.2(3) 11_575 10_556
O12 K2 O28 132.1(3) 11_575 .
O13 K2 O28 83.2(3) 11_575 .
O28 K2 O28 57.9(4) 10_556 .
O12 K2 O20 79.4(3) 11_575 13_566
O13 K2 O20 129.1(3) 11_575 13_566
O28 K2 O20 146.8(4) 10_556 13_566
O28 K2 O20 112.1(3) . 13_566
O12 K2 O20 79.4(3) 11_575 6_564
O13 K2 O20 129.1(3) 11_575 6_564
O28 K2 O20 112.1(3) 10_556 6_564
O28 K2 O20 146.8(4) . 6_564
O20 K2 O20 56.9(3) 13_566 6_564
O12 K2 O35 65.4(4) 11_575 10_556
O13 K2 O35 65.3(4) 11_575 10_556
O28 K2 O35 125.0(4) 10_556 10_556
O28 K2 O35 73.9(4) . 10_556
O20 K2 O35 72.9(4) 13_566 10_556
O20 K2 O35 122.9(4) 6_564 10_556
O12 K2 O35 65.4(4) 11_575 .
O13 K2 O35 65.3(4) 11_575 .
O28 K2 O35 73.9(4) 10_556 .
O28 K2 O35 125.0(4) . .
O20 K2 O35 122.9(4) 13_566 .
O20 K2 O35 72.9(4) 6_564 .
O35 K2 O35 123.1(9) 10_556 .
O12 K2 Pd11 151.7(3) 11_575 .
O13 K2 Pd11 93.8(3) 11_575 .
O28 K2 Pd11 31.0(2) 10_556 .
O28 K2 Pd11 31.0(2) . .
O20 K2 Pd11 124.7(2) 13_566 .
O20 K2 Pd11 124.7(2) 6_564 .
O35 K2 Pd11 104.8(3) 10_556 .
O35 K2 Pd11 104.8(3) . .
O12 K2 Pd12 89.0(3) 11_575 13_566
O13 K2 Pd12 146.8(3) 11_575 13_566
O28 K2 Pd12 125.0(3) 10_556 13_566
O28 K2 Pd12 125.0(3) . 13_566
O20 K2 Pd12 30.34(18) 13_566 13_566
O20 K2 Pd12 30.34(18) 6_564 13_566
O35 K2 Pd12 103.0(3) 10_556 13_566
O35 K2 Pd12 103.0(3) . 13_566
Pd11 K2 Pd12 119.33(12) . 13_566
O12 K2 Pd9 28.8(2) 11_575 11_575
O13 K2 Pd9 29.0(3) 11_575 11_575
O28 K2 Pd9 108.4(3) 10_556 11_575
O28 K2 Pd9 108.4(3) . 11_575
O20 K2 Pd9 104.7(2) 13_566 11_575
O20 K2 Pd9 104.7(2) 6_564 11_575
O35 K2 Pd9 61.5(4) 10_556 11_575
O35 K2 Pd9 61.5(4) . 11_575
Pd11 K2 Pd9 122.85(11) . 11_575
Pd12 K2 Pd9 117.82(10) 13_566 11_575
O12 K2 Se1 21.2(2) 11_575 11_575
O13 K2 Se1 79.0(3) 11_575 11_575
O28 K2 Se1 145.9(2) 10_556 11_575
O28 K2 Se1 145.9(2) . 11_575
O20 K2 Se1 61.2(2) 13_566 11_575
O20 K2 Se1 61.2(2) 6_564 11_575
O35 K2 Se1 72.3(3) 10_556 11_575
O35 K2 Se1 72.3(3) . 11_575
Pd11 K2 Se1 172.86(13) . 11_575
Pd12 K2 Se1 67.81(7) 13_566 11_575
Pd9 K2 Se1 50.00(6) 11_575 11_575
O21 K3 O21 58.2(5) . 3
O21 K3 O55 120.5(3) . 2_564
O21 K3 O55 69.7(3) 3 2_564
O21 K3 O55 69.7(3) . 4_566
O21 K3 O55 120.5(3) 3 4_566
O55 K3 O55 169.4(5) 2_564 4_566
O21 K3 O55 120.5(3) . 9_566
O21 K3 O55 69.7(3) 3 9_566
O55 K3 O55 55.6(3) 2_564 9_566
O55 K3 O55 123.2(3) 4_566 9_566
O21 K3 O55 69.7(3) . 11_565
O21 K3 O55 120.5(3) 3 11_565
O55 K3 O55 123.2(3) 2_564 11_565
O55 K3 O55 55.6(3) 4_566 11_565
O55 K3 O55 169.4(5) 9_566 11_565
O21 K3 O36 144.0(3) . 10_556
O21 K3 O36 144.0(3) 3 10_556
O55 K3 O36 74.8(3) 2_564 10_556
O55 K3 O36 95.3(3) 4_566 10_556
O55 K3 O36 95.3(3) 9_566 10_556
O55 K3 O36 74.8(3) 11_565 10_556
O21 K3 O36 144.0(3) . .
O21 K3 O36 144.0(3) 3 .
O55 K3 O36 95.3(3) 2_564 .
O55 K3 O36 74.8(3) 4_566 .
O55 K3 O36 74.8(3) 9_566 .
O55 K3 O36 95.3(3) 11_565 .
O36 K3 O36 44.6(10) 10_556 .
O21 K3 O37 62.1(5) . .
O21 K3 O37 62.1(5) 3 .
O55 K3 O37 116.3(2) 2_564 .
O55 K3 O37 69.9(3) 4_566 .
O55 K3 O37 69.9(3) 9_566 .
O55 K3 O37 116.3(2) 11_565 .
O36 K3 O37 144.7(7) 10_556 .
O36 K3 O37 100.1(7) . .
O21 K3 O37 62.1(5) . 10_556
O21 K3 O37 62.1(5) 3 10_556
O55 K3 O37 69.9(3) 2_564 10_556
O55 K3 O37 116.3(2) 4_566 10_556
O55 K3 O37 116.3(2) 9_566 10_556
O55 K3 O37 69.9(3) 11_565 10_556
O36 K3 O37 100.1(7) 10_556 10_556
O36 K3 O37 144.7(7) . 10_556
O37 K3 O37 115.1(11) . 10_556
O21 K3 Pd13 83.2(2) . 11_565
O21 K3 Pd13 141.3(3) 3 11_565
O55 K3 Pd13 141.2(2) 2_564 11_565
O55 K3 Pd13 31.90(17) 4_566 11_565
O55 K3 Pd13 141.2(2) 9_566 11_565
O55 K3 Pd13 31.90(17) 11_565 11_565
O36 K3 Pd13 69.48(13) 10_556 11_565
O36 K3 Pd13 69.48(13) . 11_565
O37 K3 Pd13 101.72(17) . 11_565
O37 K3 Pd13 101.72(17) 10_556 11_565
O21 K3 Pd13 141.3(3) . 9_566
O21 K3 Pd13 83.2(2) 3 9_566
O55 K3 Pd13 31.90(17) 2_564 9_566
O55 K3 Pd13 141.2(2) 4_566 9_566
O55 K3 Pd13 31.90(17) 9_566 9_566
O55 K3 Pd13 141.2(2) 11_565 9_566
O36 K3 Pd13 69.48(13) 10_556 9_566
O36 K3 Pd13 69.48(13) . 9_566
O37 K3 Pd13 101.72(17) . 9_566
O37 K3 Pd13 101.72(17) 10_556 9_566
Pd13 K3 Pd13 135.49(19) 11_565 9_566
O42 K4 O41 174.5(8) . .
O42 K4 O24 96.9(6) . .
O41 K4 O24 81.7(4) . .
O42 K4 O9 95.7(5) . 13_566
O41 K4 O9 80.8(4) . 13_566
O24 K4 O9 123.6(4) . 13_566
O42 K4 O49 135.2(9) . .
O41 K4 O49 50.1(7) . .
O24 K4 O49 105.0(5) . .
O9 K4 O49 103.4(5) 13_566 .
O42 K4 O11 72.6(5) . 13_566
O41 K4 O11 108.5(4) . 13_566
O24 K4 O11 169.3(5) . 13_566
O9 K4 O11 57.0(3) 13_566 13_566
O49 K4 O11 84.5(5) . 13_566
O42 K4 O23 73.3(5) . .
O41 K4 O23 110.0(4) . .
O24 K4 O23 57.3(3) . .
O9 K4 O23 168.7(5) 13_566 .
O49 K4 O23 86.4(5) . .
O11 K4 O23 119.6(4) 13_566 .
O42 K4 Pd8 103.8(4) . .
O41 K4 Pd8 78.2(3) . .
O24 K4 Pd8 35.0(2) . .
O9 K4 Pd8 152.1(4) 13_566 .
O49 K4 Pd8 76.5(4) . .
O11 K4 Pd8 148.3(4) 13_566 .
O23 K4 Pd8 35.2(2) . .
O42 K4 Pd7 102.2(4) . 13_566
O41 K4 Pd7 77.3(3) . 13_566
O24 K4 Pd7 152.1(4) . 13_566
O9 K4 Pd7 34.72(19) 13_566 13_566
O49 K4 Pd7 75.1(4) . 13_566
O11 K4 Pd7 34.6(2) 13_566 13_566
O23 K4 Pd7 148.4(4) . 13_566
Pd8 K4 Pd7 150.4(3) . 13_566
O42 K4 K4 100.8(6) . 10_556
O41 K4 K4 84.5(4) . 10_556
O24 K4 K4 115.6(3) . 10_556
O9 K4 K4 115.4(2) 13_566 10_556
O49 K4 K4 34.4(6) . 10_556
O11 K4 K4 69.6(3) 13_566 10_556
O23 K4 K4 69.9(3) . 10_556
Pd8 K4 K4 80.61(14) . 10_556
Pd7 K4 K4 80.69(14) 13_566 10_556
O42 K4 K5 143.9(7) . .
O41 K4 K5 30.8(4) . .
O24 K4 K5 69.3(3) . .
O9 K4 K5 68.6(3) 13_566 .
O49 K4 K5 80.9(6) . .
O11 K4 K5 117.9(3) 13_566 .
O23 K4 K5 119.2(3) . .
Pd8 K4 K5 84.09(15) . .
Pd7 K4 K5 83.36(16) 13_566 .
K4 K4 K5 115.29(12) 10_556 .
O30 K5 O25 58.4(3) . .
O30 K5 O8 161.1(3) . 13_566
O25 K5 O8 126.2(4) . 13_566
O30 K5 O10 123.1(3) . .
O25 K5 O10 121.9(3) . .
O8 K5 O10 72.0(3) 13_566 .
O30 K5 O19 77.1(3) . .
O25 K5 O19 70.2(3) . .
O8 K5 O19 121.7(3) 13_566 .
O10 K5 O19 57.0(3) . .
O30 K5 O41 90.3(4) . .
O25 K5 O41 74.1(3) . .
O8 K5 O41 75.2(3) 13_566 .
O10 K5 O41 146.6(4) . .
O19 K5 O41 143.6(4) . .
O30 K5 O5 112.5(3) . 13_566
O25 K5 O5 162.2(3) . 13_566
O8 K5 O5 57.0(3) 13_566 13_566
O10 K5 O5 75.9(3) . 13_566
O19 K5 O5 125.0(3) . 13_566
O41 K5 O5 91.4(4) . 13_566
O30 K5 O39 124.9(3) . .
O25 K5 O39 68.7(3) . .
O8 K5 O39 67.8(3) 13_566 .
O10 K5 O39 73.1(4) . .
O19 K5 O39 71.8(4) . .
O41 K5 O39 89.1(6) . .
O5 K5 O39 122.5(3) 13_566 .
O30 K5 O40 70.6(3) . .
O25 K5 O40 114.3(3) . .
O8 K5 O40 115.7(3) 13_566 .
O10 K5 O40 58.5(4) . .
O19 K5 O40 59.9(4) . .
O41 K5 O40 146.7(6) . .
O5 K5 O40 72.4(3) 13_566 .
O39 K5 O40 124.2(5) . .
O30 K5 Pd3 32.4(2) . .
O25 K5 Pd3 32.4(2) . .
O8 K5 Pd3 140.7(2) 13_566 .
O10 K5 Pd3 142.67(19) . .
O19 K5 Pd3 85.81(18) . .
O41 K5 Pd3 67.1(2) . .
O5 K5 Pd3 132.0(2) 13_566 .
O39 K5 Pd3 100.4(3) . .
O40 K5 Pd3 102.0(3) . .
O30 K5 Pd4 130.9(2) . 13_566
O25 K5 Pd4 140.3(2) . 13_566
O8 K5 Pd4 32.10(18) 13_566 13_566
O10 K5 Pd4 87.01(18) . 13_566
O19 K5 Pd4 144.02(19) . 13_566
O41 K5 Pd4 67.8(2) . 13_566
O5 K5 Pd4 32.04(18) 13_566 13_566
O39 K5 Pd4 99.1(3) . 13_566
O40 K5 Pd4 103.8(3) . 13_566
Pd3 K5 Pd4 130.12(9) . 13_566
O30 K5 Pd2 107.4(2) . .
O25 K5 Pd2 91.1(2) . .
O8 K5 Pd2 91.2(2) 13_566 .
O10 K5 Pd2 30.84(17) . .
O19 K5 Pd2 30.85(17) . .
O41 K5 Pd2 146.7(5) . .
O5 K5 Pd2 106.7(2) 13_566 .
O39 K5 Pd2 57.6(3) . .
O40 K5 Pd2 66.6(3) . .
Pd3 K5 Pd2 114.52(7) . .
Pd4 K5 Pd2 114.74(7) 13_566 .
O29 K6 O29 57.4(4) 12 .
O29 K6 O34 77.1(3) 12 12
O29 K6 O34 129.7(3) . 12
O29 K6 O34 129.7(3) 12 .
O29 K6 O34 77.1(3) . .
O34 K6 O34 127.8(4) 12 .
O29 K6 O17 119.1(3) 12 .
O29 K6 O17 72.2(3) . .
O34 K6 O17 157.2(3) 12 .
O34 K6 O17 56.1(3) . .
O29 K6 O17 72.2(3) 12 12
O29 K6 O17 119.1(3) . 12
O34 K6 O17 56.1(3) 12 12
O34 K6 O17 157.2(3) . 12
O17 K6 O17 110.9(4) . 12
O29 K6 O38 68.6(5) 12 .
O29 K6 O38 68.6(5) . .
O34 K6 O38 76.2(3) 12 .
O34 K6 O38 76.2(3) . .
O17 K6 O38 123.4(2) . .
O17 K6 O38 123.4(2) 12 .
O29 K6 O51 134.8(4) 12 .
O29 K6 O51 134.8(4) . .
O34 K6 O51 91.7(3) 12 .
O34 K6 O51 91.7(3) . .
O17 K6 O51 65.5(3) . .
O17 K6 O51 65.5(3) 12 .
O38 K6 O51 151.1(7) . .
O29 K6 O36 150.5(2) 12 9_566
O29 K6 O36 150.5(2) . 9_566
O34 K6 O36 73.7(3) 12 9_566
O34 K6 O36 73.7(3) . 9_566
O17 K6 O36 88.1(3) . 9_566
O17 K6 O36 88.1(3) 12 9_566
O38 K6 O36 107.5(7) . 9_566
O51 K6 O36 43.6(6) . 9_566
O29 K6 Pd5 143.1(2) 12 .
O29 K6 Pd5 86.48(18) . .
O34 K6 Pd5 139.1(2) 12 .
O34 K6 Pd5 31.2(2) . .
O17 K6 Pd5 30.97(18) . .
O17 K6 Pd5 128.3(3) 12 .
O38 K6 Pd5 107.3(2) . .
O51 K6 Pd5 65.26(10) . .
O36 K6 Pd5 66.35(12) 9_566 .
O29 K6 Pd5 86.48(18) 12 12
O29 K6 Pd5 143.1(2) . 12
O34 K6 Pd5 31.2(2) 12 12
O34 K6 Pd5 139.1(2) . 12
O17 K6 Pd5 128.3(3) . 12
O17 K6 Pd5 30.97(18) 12 12
O38 K6 Pd5 107.3(2) . 12
O51 K6 Pd5 65.26(10) . 12
O36 K6 Pd5 66.35(12) 9_566 12
Pd5 K6 Pd5 127.53(13) . 12
O29 K6 Pd1 30.41(18) 12 .
O29 K6 Pd1 30.41(18) . .
O34 K6 Pd1 107.5(2) 12 .
O34 K6 Pd1 107.5(2) . .
O17 K6 Pd1 89.9(2) . .
O17 K6 Pd1 89.9(2) 12 .
O38 K6 Pd1 76.0(5) . .
O51 K6 Pd1 132.9(5) . .
O36 K6 Pd1 176.5(5) 9_566 .
Pd5 K6 Pd1 112.90(7) . .
Pd5 K6 Pd1 112.90(7) 12 .
Pd15 O3 Pd13 108.6(3) . .
Pd15 O3 Pd5 109.2(3) . .
Pd13 O3 Pd5 120.4(3) . .
Se8 O4 Pd15 125.8(5) . .
Se8 O5 Pd4 124.7(4) . .
Se8 O5 K5 130.6(4) . 13_566
Pd4 O5 K5 99.6(4) . 13_566
Pd4 O6 Pd15 108.0(3) . .
Pd4 O6 Pd12 122.3(3) . .
Pd15 O6 Pd12 108.5(3) . .
Pd4 O7 Pd7 121.1(3) . .
Pd4 O7 Pd2 108.8(3) . .
Pd7 O7 Pd2 107.8(4) . .
Se5 O8 Pd4 126.2(5) . .
Se5 O8 K5 125.5(4) . 13_566
Pd4 O8 K5 101.2(3) . 13_566
Se5 O9 Pd7 122.6(4) . .
Se5 O9 K4 130.4(4) . 13_566
Pd7 O9 K4 94.3(4) . 13_566
Se5 O10 Pd2 126.3(4) . .
Se5 O10 K5 120.1(4) . .
Pd2 O10 K5 103.9(3) . .
Se1 O11 Pd7 124.3(5) . .
Se1 O11 K4 130.7(5) . 13_566
Pd7 O11 K4 93.1(4) . 13_566
Se1 O12 Pd9 126.4(6) . .
Se1 O12 K2 123.3(6) . 11_576
Pd9 O12 K2 110.3(5) . 11_576
Se3 O13 Pd9 125.4(7) . .
Se3 O13 K2 125.5(6) . 11_576
Pd9 O13 K2 109.2(5) . 11_576
Se3 O14 Pd6 124.6(5) . .
Se3 O14 K1 130.6(5) . .
Pd6 O14 K1 101.2(4) . .
Pd9 O15 Pd6 110.1(3) . .
Pd9 O15 Pd6 110.1(3) . 10_557
Pd6 O15 Pd6 119.5(5) . 10_557
Se6 O16 Pd6 123.4(5) . .
Se6 O16 K1 128.9(5) . .
Pd6 O16 K1 104.5(4) . .
Se6 O17 Pd5 124.6(5) . .
Se6 O17 K6 131.0(4) . .
Pd5 O17 K6 102.3(4) . .
Pd5 O18 Pd2 108.5(3) . .
Pd5 O18 Pd6 123.4(4) . .
Pd2 O18 Pd6 106.1(4) . .
Se6 O19 Pd2 127.5(5) . .
Se6 O19 K5 123.0(4) . .
Pd2 O19 K5 103.5(3) . .
Se8 O20 Pd12 124.2(4) . .
Se8 O20 K2 128.2(4) . 13_566
Pd12 O20 K2 104.5(4) . 13_566
Se2 O21 Pd10 126.4(7) . .
Se2 O21 K3 124.3(6) . .
Pd10 O21 K3 109.3(5) . .
Pd10 O22 Pd8 109.0(3) . .
Pd10 O22 Pd8 109.0(3) . 10_556
Pd8 O22 Pd8 120.8(4) . 10_556
Se2 O23 Pd8 124.3(5) . .
Se2 O23 K4 131.7(5) . .
Pd8 O23 K4 90.4(4) . .
Se4 O24 Pd8 122.4(5) . .
Se4 O24 K4 129.8(5) . .
Pd8 O24 K4 95.0(4) . .
Se4 O25 Pd3 126.9(5) . .
Se4 O25 K5 126.4(4) . .
Pd3 O25 K5 100.4(4) . .
Pd3 O26 Pd1 109.8(4) . .
Pd3 O26 Pd8 121.2(4) . .
Pd1 O26 Pd8 107.2(4) . .
Pd3 O27 Pd14 107.7(3) . .
Pd3 O27 Pd11 122.8(3) . .
Pd14 O27 Pd11 108.2(4) . .
Se7 O28 Pd11 123.9(5) . .
Se7 O28 K2 127.9(4) . .
Pd11 O28 K2 103.8(4) . .
Se4 O29 Pd1 126.3(5) . .
Se4 O29 K6 121.2(4) . .
Pd1 O29 K6 105.3(3) . .
Se7 O30 Pd3 123.9(5) . .
Se7 O30 K5 132.1(4) . .
Pd3 O30 K5 100.7(4) . .
Se7 O31 Pd14 125.5(5) . .
Pd9 O32 Pd7 108.6(3) . 10_557
Pd9 O32 Pd7 108.6(3) . .
Pd7 O32 Pd7 121.3(5) 10_557 .
Se9 O33 Pd15 124.7(5) . .
Se9 O34 Pd5 124.1(4) . .
Se9 O34 K6 125.8(4) . .
Pd5 O34 K6 102.5(4) . .
K3 O36 K6 112.3(8) . 9_566
K4 O41 K5 120.0(8) . .
O53 O42 K4 135.6(12) . .
K4 O49 K4 111.2(12) 10_556 .
K6 O51 K1 120.1(7) . .
O52 O52 K1 150.3(5) 10_557 .
Se9 O55 Pd13 124.7(5) . .
Se9 O55 K3 128.6(4) . 9_566
Pd13 O55 K3 98.8(3) . 9_566
O26 Pd1 O26 88.4(4) 12 .
O26 Pd1 O29 177.2(3) 12 .
O26 Pd1 O29 94.4(3) . .
O26 Pd1 O29 94.4(3) 12 12
O26 Pd1 O29 177.2(3) . 12
O29 Pd1 O29 82.9(5) . 12
O26 Pd1 Pd8 36.5(2) 12 12
O26 Pd1 Pd8 103.0(2) . 12
O29 Pd1 Pd8 141.8(3) . 12
O29 Pd1 Pd8 79.0(3) 12 12
O26 Pd1 Pd8 103.0(2) 12 .
O26 Pd1 Pd8 36.5(2) . .
O29 Pd1 Pd8 79.0(3) . .
O29 Pd1 Pd8 141.8(3) 12 .
Pd8 Pd1 Pd8 95.12(4) 12 .
O26 Pd1 K6 133.5(2) 12 .
O26 Pd1 K6 133.5(2) . .
O29 Pd1 K6 44.2(3) . .
O29 Pd1 K6 44.2(3) 12 .
Pd8 Pd1 K6 122.70(5) 12 .
Pd8 Pd1 K6 122.70(5) . .
O18 Pd2 O7 89.2(3) . .
O18 Pd2 O19 93.4(3) . .
O7 Pd2 O19 176.8(3) . .
O18 Pd2 O10 176.5(3) . .
O7 Pd2 O10 94.3(3) . .
O19 Pd2 O10 83.1(4) . .
O18 Pd2 Pd6 37.0(2) . .
O7 Pd2 Pd6 103.0(2) . .
O19 Pd2 Pd6 80.1(3) . .
O10 Pd2 Pd6 141.3(3) . .
O18 Pd2 Pd5 35.6(2) . .
O7 Pd2 Pd5 102.1(2) . .
O19 Pd2 Pd5 79.1(3) . .
O10 Pd2 Pd5 143.3(3) . .
Pd6 Pd2 Pd5 66.15(3) . .
O18 Pd2 Pd7 103.5(2) . .
O7 Pd2 Pd7 36.1(2) . .
O19 Pd2 Pd7 144.4(3) . .
O10 Pd2 Pd7 79.2(2) . .
Pd6 Pd2 Pd7 94.79(3) . .
Pd5 Pd2 Pd7 131.11(4) . .
O18 Pd2 Pd4 102.0(2) . .
O7 Pd2 Pd4 35.5(2) . .
O19 Pd2 Pd4 141.8(3) . .
O10 Pd2 Pd4 81.0(2) . .
Pd6 Pd2 Pd4 131.10(4) . .
Pd5 Pd2 Pd4 93.48(3) . .
Pd7 Pd2 Pd4 64.87(3) . .
O18 Pd2 K5 131.9(2) . .
O7 Pd2 K5 131.2(2) . .
O19 Pd2 K5 45.7(3) . .
O10 Pd2 K5 45.2(2) . .
Pd6 Pd2 K5 125.55(5) . .
Pd5 Pd2 K5 101.77(6) . .
Pd7 Pd2 K5 124.42(5) . .
Pd4 Pd2 K5 101.25(6) . .
O27 Pd3 O26 87.4(3) . .
O27 Pd3 O25 176.8(4) . .
O26 Pd3 O25 94.0(3) . .
O27 Pd3 O30 95.1(3) . .
O26 Pd3 O30 177.5(3) . .
O25 Pd3 O30 83.6(4) . .
O27 Pd3 Pd14 36.3(2) . .
O26 Pd3 Pd14 97.5(2) . .
O25 Pd3 Pd14 140.5(3) . .
O30 Pd3 Pd14 84.8(3) . .
O27 Pd3 K5 133.2(2) . .
O26 Pd3 K5 130.7(2) . .
O25 Pd3 K5 47.2(3) . .
O30 Pd3 K5 46.9(3) . .
Pd14 Pd3 K5 131.56(7) . .
O6 Pd4 O7 87.6(3) . .
O6 Pd4 O5 94.8(3) . .
O7 Pd4 O5 177.6(3) . .
O6 Pd4 O8 176.6(3) . .
O7 Pd4 O8 94.4(3) . .
O5 Pd4 O8 83.2(3) . .
O6 Pd4 Pd15 36.1(2) . .
O7 Pd4 Pd15 98.2(2) . .
O5 Pd4 Pd15 83.7(3) . .
O8 Pd4 Pd15 140.7(3) . .
O6 Pd4 Pd2 98.0(2) . .
O7 Pd4 Pd2 35.7(2) . .
O5 Pd4 Pd2 143.4(3) . .
O8 Pd4 Pd2 82.2(2) . .
Pd15 Pd4 Pd2 86.73(3) . .
O6 Pd4 K5 133.2(2) . 13_566
O7 Pd4 K5 129.7(2) . 13_566
O5 Pd4 K5 48.4(3) . 13_566
O8 Pd4 K5 46.7(2) . 13_566
Pd15 Pd4 K5 132.07(7) . 13_566
Pd2 Pd4 K5 128.89(6) . 13_566
O18 Pd5 O17 94.9(3) . .
O18 Pd5 O3 86.8(3) . .
O17 Pd5 O3 178.2(3) . .
O18 Pd5 O34 176.8(3) . .
O17 Pd5 O34 82.8(4) . .
O3 Pd5 O34 95.5(3) . .
O18 Pd5 Pd2 35.9(2) . .
O17 Pd5 Pd2 84.9(3) . .
O3 Pd5 Pd2 96.8(2) . .
O34 Pd5 Pd2 141.3(3) . .
O18 Pd5 K6 132.9(2) . .
O17 Pd5 K6 46.7(3) . .
O3 Pd5 K6 131.5(2) . .
O34 Pd5 K6 46.3(3) . .
Pd2 Pd5 K6 131.53(8) . .
O15 Pd6 O18 86.9(4) . .
O15 Pd6 O14 94.8(4) . .
O18 Pd6 O14 178.1(4) . .
O15 Pd6 O16 177.1(4) . .
O18 Pd6 O16 95.6(4) . .
O14 Pd6 O16 82.7(4) . .
O15 Pd6 Pd2 96.5(2) . .
O18 Pd6 Pd2 36.9(2) . .
O14 Pd6 Pd2 141.9(3) . .
O16 Pd6 Pd2 84.7(3) . .
O15 Pd6 Pd9 34.6(3) . .
O18 Pd6 Pd9 97.7(2) . .
O14 Pd6 Pd9 83.3(3) . .
O16 Pd6 Pd9 143.2(3) . .
Pd2 Pd6 Pd9 85.67(3) . .
O15 Pd6 K1 134.7(3) . .
O18 Pd6 K1 131.9(2) . .
O14 Pd6 K1 46.9(3) . .
O16 Pd6 K1 43.8(3) . .
Pd2 Pd6 K1 128.20(10) . .
Pd9 Pd6 K1 129.95(10) . .
O32 Pd7 O7 86.1(4) . .
O32 Pd7 O11 95.3(4) . .
O7 Pd7 O11 178.6(4) . .
O32 Pd7 O9 177.2(4) . .
O7 Pd7 O9 96.3(3) . .
O11 Pd7 O9 82.3(4) . .
O32 Pd7 Pd9 35.6(3) . .
O7 Pd7 Pd9 96.9(2) . .
O11 Pd7 Pd9 84.1(3) . .
O9 Pd7 Pd9 142.3(3) . .
O32 Pd7 Pd2 96.3(3) . .
O7 Pd7 Pd2 36.1(2) . .
O11 Pd7 Pd2 143.1(3) . .
O9 Pd7 Pd2 84.9(2) . .
Pd9 Pd7 Pd2 85.35(3) . .
O32 Pd7 K4 128.3(3) . 13_566
O7 Pd7 K4 126.9(2) . 13_566
O11 Pd7 K4 52.3(3) . 13_566
O9 Pd7 K4 51.0(3) . 13_566
Pd9 Pd7 K4 135.31(14) . 13_566
Pd2 Pd7 K4 134.46(14) . 13_566
O22 Pd8 O26 86.4(3) . .
O22 Pd8 O24 177.4(4) . .
O26 Pd8 O24 96.1(3) . .
O22 Pd8 O23 95.1(4) . .
O26 Pd8 O23 177.8(4) . .
O24 Pd8 O23 82.3(4) . .
O22 Pd8 Pd1 96.6(2) . .
O26 Pd8 Pd1 36.3(2) . .
O24 Pd8 Pd1 85.1(3) . .
O23 Pd8 Pd1 141.7(3) . .
O22 Pd8 Pd10 35.3(3) . .
O26 Pd8 Pd10 96.5(2) . .
O24 Pd8 Pd10 143.4(3) . .
O23 Pd8 Pd10 83.9(3) . .
Pd1 Pd8 Pd10 85.08(3) . .
O22 Pd8 K4 128.8(3) . .
O26 Pd8 K4 125.7(3) . .
O24 Pd8 K4 49.9(3) . .
O23 Pd8 K4 54.3(3) . .
Pd1 Pd8 K4 133.51(14) . .
Pd10 Pd8 K4 136.87(14) . .
O15 Pd9 O32 88.6(5) . .
O15 Pd9 O13 94.6(4) . .
O32 Pd9 O13 176.8(5) . .
O15 Pd9 O12 177.2(4) . .
O32 Pd9 O12 94.2(4) . .
O13 Pd9 O12 82.7(5) . .
O15 Pd9 Pd7 102.1(2) . 10_557
O32 Pd9 Pd7 35.78(12) . 10_557
O13 Pd9 Pd7 142.88(16) . 10_557
O12 Pd9 Pd7 80.2(3) . 10_557
O15 Pd9 Pd7 102.1(2) . .
O32 Pd9 Pd7 35.78(12) . .
O13 Pd9 Pd7 142.88(16) . .
O12 Pd9 Pd7 80.2(3) . .
Pd7 Pd9 Pd7 65.05(4) 10_557 .
O15 Pd9 Pd6 35.30(12) . .
O32 Pd9 Pd6 102.0(3) . .
O13 Pd9 Pd6 80.7(3) . .
O12 Pd9 Pd6 143.53(15) . .
Pd7 Pd9 Pd6 129.96(5) 10_557 .
Pd7 Pd9 Pd6 94.06(3) . .
O15 Pd9 Pd6 35.30(12) . 10_557
O32 Pd9 Pd6 102.0(3) . 10_557
O13 Pd9 Pd6 80.7(3) . 10_557
O12 Pd9 Pd6 143.53(15) . 10_557
Pd7 Pd9 Pd6 94.06(3) 10_557 10_557
Pd7 Pd9 Pd6 129.96(5) . 10_557
Pd6 Pd9 Pd6 64.21(4) . 10_557
O15 Pd9 K2 136.4(3) . 11_576
O32 Pd9 K2 135.0(3) . 11_576
O13 Pd9 K2 41.8(3) . 11_576
O12 Pd9 K2 40.9(3) . 11_576
Pd7 Pd9 K2 114.30(5) 10_557 11_576
Pd7 Pd9 K2 114.30(5) . 11_576
Pd6 Pd9 K2 115.74(5) . 11_576
Pd6 Pd9 K2 115.74(5) 10_557 11_576
O22 Pd10 O22 89.6(6) . 3
O22 Pd10 O21 176.8(5) . 3
O22 Pd10 O21 93.6(4) 3 3
O22 Pd10 O21 93.6(4) . .
O22 Pd10 O21 176.8(5) 3 .
O21 Pd10 O21 83.2(7) 3 .
O22 Pd10 Pd8 35.70(11) . .
O22 Pd10 Pd8 102.9(2) 3 .
O21 Pd10 Pd8 142.94(16) 3 .
O21 Pd10 Pd8 79.8(3) . .
O22 Pd10 Pd8 102.9(2) . 3
O22 Pd10 Pd8 35.70(11) 3 3
O21 Pd10 Pd8 79.8(3) 3 3
O21 Pd10 Pd8 142.94(16) . 3
Pd8 Pd10 Pd8 130.96(6) . 3
O22 Pd10 Pd8 35.70(11) . 10_556
O22 Pd10 Pd8 102.9(2) 3 10_556
O21 Pd10 Pd8 142.94(16) 3 10_556
O21 Pd10 Pd8 79.8(3) . 10_556
Pd8 Pd10 Pd8 64.90(3) . 10_556
Pd8 Pd10 Pd8 94.57(4) 3 10_556
O22 Pd10 Pd8 102.9(2) . 12
O22 Pd10 Pd8 35.70(11) 3 12
O21 Pd10 Pd8 79.8(3) 3 12
O21 Pd10 Pd8 142.94(16) . 12
Pd8 Pd10 Pd8 94.57(4) . 12
Pd8 Pd10 Pd8 64.90(3) 3 12
Pd8 Pd10 Pd8 130.96(6) 10_556 12
O22 Pd10 K3 135.2(3) . .
O22 Pd10 K3 135.2(3) 3 .
O21 Pd10 K3 41.6(3) 3 .
O21 Pd10 K3 41.6(3) . .
Pd8 Pd10 K3 114.52(3) . .
Pd8 Pd10 K3 114.52(3) 3 .
Pd8 Pd10 K3 114.52(3) 10_556 .
Pd8 Pd10 K3 114.52(3) 12 .
O27 Pd11 O27 86.3(4) 10_556 .
O27 Pd11 O28 178.4(4) 10_556 .
O27 Pd11 O28 95.1(3) . .
O27 Pd11 O28 95.1(3) 10_556 10_556
O27 Pd11 O28 178.4(4) . 10_556
O28 Pd11 O28 83.6(6) . 10_556
O27 Pd11 Pd14 35.9(2) 10_556 10_556
O27 Pd11 Pd14 97.9(2) . 10_556
O28 Pd11 Pd14 142.8(3) . 10_556
O28 Pd11 Pd14 82.7(3) 10_556 10_556
O27 Pd11 Pd14 97.9(2) 10_556 .
O27 Pd11 Pd14 35.9(2) . .
O28 Pd11 Pd14 82.7(3) . .
O28 Pd11 Pd14 142.8(3) 10_556 .
Pd14 Pd11 Pd14 87.75(4) 10_556 .
O27 Pd11 K2 134.0(2) 10_556 .
O27 Pd11 K2 134.0(2) . .
O28 Pd11 K2 45.2(3) . .
O28 Pd11 K2 45.2(3) 10_556 .
Pd14 Pd11 K2 127.49(5) 10_556 .
Pd14 Pd11 K2 127.49(5) . .
O6 Pd12 O6 85.9(4) . 10_557
O6 Pd12 O20 178.7(4) . 10_557
O6 Pd12 O20 95.1(3) 10_557 10_557
O6 Pd12 O20 95.1(3) . .
O6 Pd12 O20 178.7(4) 10_557 .
O20 Pd12 O20 83.9(5) 10_557 .
O6 Pd12 Pd15 35.7(2) . .
O6 Pd12 Pd15 97.1(2) 10_557 .
O20 Pd12 Pd15 143.2(3) 10_557 .
O20 Pd12 Pd15 83.3(2) . .
O6 Pd12 Pd15 97.1(2) . 10_557
O6 Pd12 Pd15 35.7(2) 10_557 10_557
O20 Pd12 Pd15 83.3(2) 10_557 10_557
O20 Pd12 Pd15 143.2(3) . 10_557
Pd15 Pd12 Pd15 86.56(4) . 10_557
O6 Pd12 K2 134.3(2) . 13_566
O6 Pd12 K2 134.3(2) 10_557 13_566
O20 Pd12 K2 45.1(2) 10_557 13_566
O20 Pd12 K2 45.1(2) . 13_566
Pd15 Pd12 K2 127.96(4) . 13_566
Pd15 Pd12 K2 127.96(4) 10_557 13_566
O3 Pd13 O3 86.3(4) 10_557 .
O3 Pd13 O55 178.6(3) 10_557 .
O3 Pd13 O55 94.8(3) . .
O3 Pd13 O55 94.8(3) 10_557 10_557
O3 Pd13 O55 178.6(3) . 10_557
O55 Pd13 O55 84.2(5) . 10_557
O3 Pd13 Pd15 35.7(2) 10_557 10_557
O3 Pd13 Pd15 97.1(2) . 10_557
O55 Pd13 Pd15 143.1(3) . 10_557
O55 Pd13 Pd15 83.3(2) 10_557 10_557
O3 Pd13 Pd15 97.1(2) 10_557 .
O3 Pd13 Pd15 35.7(2) . .
O55 Pd13 Pd15 83.3(2) . .
O55 Pd13 Pd15 143.1(3) 10_557 .
Pd15 Pd13 Pd15 86.40(4) 10_557 .
O3 Pd13 K3 130.4(2) 10_557 9_566
O3 Pd13 K3 130.4(2) . 9_566
O55 Pd13 K3 49.4(2) . 9_566
O55 Pd13 K3 49.4(2) 10_557 9_566
Pd15 Pd13 K3 132.43(4) 10_557 9_566
Pd15 Pd13 K3 132.43(4) . 9_566
O27 Pd14 O27 88.5(4) 12 .
O27 Pd14 O31 177.9(3) 12 .
O27 Pd14 O31 93.6(3) . .
O27 Pd14 O31 93.6(3) 12 12
O27 Pd14 O31 177.9(4) . 12
O31 Pd14 O31 84.3(5) . 12
O27 Pd14 Pd3 36.0(2) 12 12
O27 Pd14 Pd3 102.3(2) . 12
O31 Pd14 Pd3 143.2(3) . 12
O31 Pd14 Pd3 79.5(3) 12 12
O27 Pd14 Pd3 102.3(2) 12 .
O27 Pd14 Pd3 36.0(2) . .
O31 Pd14 Pd3 79.5(3) . .
O31 Pd14 Pd3 143.2(3) 12 .
Pd3 Pd14 Pd3 94.23(5) 12 .
O27 Pd14 Pd11 35.9(2) 12 3
O27 Pd14 Pd11 101.3(2) . 3
O31 Pd14 Pd11 143.2(3) . 3
O31 Pd14 Pd11 80.4(3) 12 3
Pd3 Pd14 Pd11 65.61(3) 12 3
Pd3 Pd14 Pd11 130.05(5) . 3
O27 Pd14 Pd11 101.3(2) 12 .
O27 Pd14 Pd11 35.9(2) . .
O31 Pd14 Pd11 80.4(3) . .
O31 Pd14 Pd11 143.2(3) 12 .
Pd3 Pd14 Pd11 130.05(5) 12 .
Pd3 Pd14 Pd11 65.61(3) . .
Pd11 Pd14 Pd11 92.25(4) 3 .
O6 Pd15 O3 87.6(3) . .
O6 Pd15 O33 177.8(3) . .
O3 Pd15 O33 94.6(3) . .
O6 Pd15 O4 93.5(3) . .
O3 Pd15 O4 178.9(3) . .
O33 Pd15 O4 84.3(4) . .
O6 Pd15 Pd4 36.0(2) . .
O3 Pd15 Pd4 100.7(2) . .
O33 Pd15 Pd4 143.4(3) . .
O4 Pd15 Pd4 80.1(3) . .
O6 Pd15 Pd12 35.8(2) . .
O3 Pd15 Pd12 101.4(2) . .
O33 Pd15 Pd12 143.1(3) . .
O4 Pd15 Pd12 79.6(3) . .
Pd4 Pd15 Pd12 65.42(3) . .
O6 Pd15 Pd13 101.2(2) . .
O3 Pd15 Pd13 35.7(2) . .
O33 Pd15 Pd13 80.5(3) . .
O4 Pd15 Pd13 144.1(3) . .
Pd4 Pd15 Pd13 129.08(4) . .
Pd12 Pd15 Pd13 93.46(3) . .
O12 Se1 O11 104.2(4) . 10_557
O12 Se1 O11 104.2(4) . .
O11 Se1 O11 103.0(7) 10_557 .
O12 Se1 K2 35.5(4) . 11_576
O11 Se1 K2 122.1(4) 10_557 11_576
O11 Se1 K2 122.1(4) . 11_576
O21 Se2 O23 104.2(4) . .
O21 Se2 O23 104.2(4) . 10_556
O23 Se2 O23 103.9(8) . 10_556
O13 Se3 O14 104.4(4) . .
O13 Se3 O14 104.4(4) . 10_557
O14 Se3 O14 103.2(8) . 10_557
O25 Se4 O29 105.6(4) . .
O25 Se4 O24 102.9(5) . .
O29 Se4 O24 102.7(4) . .
O25 Se4 K6 107.3(3) . .
O29 Se4 K6 37.1(3) . .
O24 Se4 K6 134.9(3) . .
O8 Se5 O10 104.8(4) . .
O8 Se5 O9 103.5(4) . .
O10 Se5 O9 103.8(4) . .
O8 Se5 K5 101.6(3) . .
O10 Se5 K5 38.0(3) . .
O9 Se5 K5 139.1(3) . .
O19 Se6 O17 105.5(4) . .
O19 Se6 O16 103.5(4) . .
O17 Se6 O16 101.6(5) . .
O28 Se7 O30 106.6(5) . .
O28 Se7 O31 103.6(5) . .
O30 Se7 O31 104.0(5) . .
O20 Se8 O4 103.7(4) . .
O20 Se8 O5 105.8(5) . .
O4 Se8 O5 103.9(5) . .
O55 Se9 O34 105.7(5) . .
O55 Se9 O33 104.9(4) . .
O34 Se9 O33 103.7(5) . .

loop_
_geom_bond_atom_site_label_1
_geom_bond_atom_site_label_2
_geom_bond_distance
_geom_bond_site_symmetry_2
K1 O43 2.53(2) .
K1 O52 2.53(2) .
K1 O16 2.654(10) 12
K1 O16 2.654(10) .
K1 O14 2.762(9) .
K1 O14 2.762(9) 12
K1 O44 3.04(2) .
K1 O51 3.29(2) .
K1 Pd6 3.714(3) 12
K1 Pd6 3.714(3) .
K2 O12 2.730(12) 11_575
K2 O13 2.763(13) 11_575
K2 O28 2.790(10) 10_556
K2 O28 2.790(10) .
K2 O20 2.828(9) 13_566
K2 O20 2.828(9) 6_564
K2 O35 3.11(2) 10_556
K2 O35 3.11(2) .
K2 Pd11 3.819(4) .
K2 Pd12 3.862(4) 13_566
K2 Pd9 3.914(5) 11_575
K2 Se1 3.927(4) 11_575
K3 O21 2.775(14) .
K3 O21 2.775(14) 3
K3 O55 2.906(8) 2_564
K3 O55 2.906(8) 4_566
K3 O55 2.906(8) 9_566
K3 O55 2.906(8) 11_565
K3 O36 3.02(3) 10_556
K3 O36 3.02(3) .
K3 O37 3.23(3) .
K3 O37 3.23(3) 10_556
K3 Pd13 3.786(3) 11_565
K3 Pd13 3.786(3) 9_566
K4 O42 2.14(2) .
K4 O41 2.68(2) .
K4 O24 2.688(11) .
K4 O9 2.756(10) 13_566
K4 O49 2.80(2) .
K4 O11 2.802(11) 13_566
K4 O23 2.843(11) .
K4 Pd8 3.499(5) .
K4 Pd7 3.535(5) 13_566
K4 K4 4.616(18) 10_556
K4 K5 4.761(10) .
K5 O30 2.741(9) .
K5 O25 2.749(9) .
K5 O8 2.764(9) 13_566
K5 O10 2.796(9) .
K5 O19 2.811(9) .
K5 O41 2.817(18) .
K5 O5 2.824(9) 13_566
K5 O39 3.31(2) .
K5 O40 3.308(19) .
K5 Pd3 3.687(3) .
K5 Pd4 3.724(3) 13_566
K5 Pd2 3.821(3) .
K6 O29 2.763(10) 12
K6 O29 2.763(10) .
K6 O34 2.814(9) 12
K6 O34 2.814(9) .
K6 O17 2.831(9) .
K6 O17 2.831(9) 12
K6 O38 2.91(2) .
K6 O51 3.12(2) .
K6 O36 3.18(3) 9_566
K6 Pd5 3.799(2) .
K6 Pd5 3.799(2) 12
K6 Pd1 3.819(5) .
O3 Pd15 2.005(7) .
O3 Pd13 2.005(7) .
O3 Pd5 2.010(7) .
O4 Se8 1.687(9) .
O4 Pd15 2.033(9) .
O5 Se8 1.699(9) .
O5 Pd4 2.003(8) .
O5 K5 2.824(9) 13_566
O6 Pd4 1.997(7) .
O6 Pd15 2.003(7) .
O6 Pd12 2.004(7) .
O7 Pd4 1.997(8) .
O7 Pd7 2.006(8) .
O7 Pd2 2.008(7) .
O8 Se5 1.678(9) .
O8 Pd4 2.017(8) .
O8 K5 2.764(9) 13_566
O9 Se5 1.729(9) .
O9 Pd7 2.019(8) .
O9 K4 2.756(10) 13_566
O10 Se5 1.689(8) .
O10 Pd2 2.018(8) .
O11 Se1 1.703(10) .
O11 Pd7 2.012(9) .
O11 K4 2.802(11) 13_566
O12 Se1 1.697(11) .
O12 Pd9 2.013(12) .
O12 K2 2.730(12) 11_576
O13 Se3 1.707(12) .
O13 Pd9 2.010(12) .
O13 K2 2.763(13) 11_576
O14 Se3 1.709(10) .
O14 Pd6 2.005(9) .
O15 Pd9 1.967(10) .
O15 Pd6 2.001(5) .
O15 Pd6 2.001(5) 10_557
O16 Se6 1.724(10) .
O16 Pd6 2.016(9) .
O17 Se6 1.701(10) .
O17 Pd5 2.000(9) .
O18 Pd5 1.986(8) .
O18 Pd2 2.001(7) .
O18 Pd6 2.003(8) .
O19 Se6 1.674(8) .
O19 Pd2 2.015(8) .
O20 Se8 1.686(9) .
O20 Pd12 2.015(8) .
O20 K2 2.828(9) 13_566
O21 Se2 1.686(12) .
O21 Pd10 2.033(12) .
O22 Pd10 1.979(10) .
O22 Pd8 1.998(4) .
O22 Pd8 1.998(4) 10_556
O23 Se2 1.690(10) .
O23 Pd8 2.019(10) .
O24 Se4 1.735(10) .
O24 Pd8 2.016(9) .
O25 Se4 1.676(10) .
O25 Pd3 2.009(9) .
O26 Pd3 1.991(8) .
O26 Pd1 1.998(7) .
O26 Pd8 2.005(8) .
O27 Pd3 1.990(8) .
O27 Pd14 2.008(8) .
O27 Pd11 2.011(8) .
O28 Se7 1.681(10) .
O28 Pd11 2.027(9) .
O29 Se4 1.690(8) .
O29 Pd1 2.005(9) .
O30 Se7 1.697(10) .
O30 Pd3 2.009(9) .
O31 Se7 1.704(9) .
O31 Pd14 2.027(9) .
O32 Pd9 1.983(10) .
O32 Pd7 1.992(5) 10_557
O32 Pd7 1.992(5) .
O33 Se9 1.710(9) .
O33 Pd15 2.030(9) .
O34 Se9 1.695(10) .
O34 Pd5 2.015(9) .
O36 K6 3.18(3) 9_566
O42 O53 1.81(2) .
O49 K4 2.80(2) 10_556
O52 O52 1.27(4) 10_557
O55 Se9 1.679(9) .
O55 Pd13 2.024(8) .
O55 K3 2.906(8) 9_566
Pd1 O26 1.998(7) 12
Pd1 O29 2.005(9) 12
Pd1 Pd8 3.2231(11) 12
Pd1 Pd8 3.2231(11) .
Pd2 Pd6 3.1996(12) .
Pd2 Pd5 3.2359(12) .
Pd2 Pd7 3.2437(12) .
Pd2 Pd4 3.2565(12) .
Pd3 Pd14 3.2275(13) .
Pd4 Pd15 3.2353(13) .
Pd4 K5 3.724(3) 13_566
Pd6 Pd9 3.2528(13) .
Pd7 Pd9 3.2287(12) .
Pd7 K4 3.535(5) 13_566
Pd8 Pd10 3.2372(11) .
Pd9 Pd7 3.2287(12) 10_557
Pd9 Pd6 3.2528(13) 10_557
Pd9 K2 3.914(5) 11_576
Pd10 O22 1.979(10) 3
Pd10 O21 2.033(12) 3
Pd10 Pd8 3.2372(11) 3
Pd10 Pd8 3.2372(11) 10_556
Pd10 Pd8 3.2372(11) 12
Pd11 O27 2.011(8) 10_556
Pd11 O28 2.027(9) 10_556
Pd11 Pd14 3.2555(13) 10_556
Pd11 Pd14 3.2555(13) .
Pd12 O6 2.004(7) 10_557
Pd12 O20 2.015(8) 10_557
Pd12 Pd15 3.2515(12) .
Pd12 Pd15 3.2515(12) 10_557
Pd12 K2 3.862(4) 13_566
Pd13 O3 2.005(7) 10_557
Pd13 O55 2.024(8) 10_557
Pd13 Pd15 3.2564(12) 10_557
Pd13 Pd15 3.2564(12) .
Pd13 K3 3.786(3) 9_566
Pd14 O27 2.008(8) 12
Pd14 O31 2.027(9) 12
Pd14 Pd3 3.2275(13) 12
Pd14 Pd11 3.2555(13) 3
Se1 O11 1.703(10) 10_557
Se1 K2 3.927(4) 11_576
Se2 O23 1.690(10) 10_556
Se3 O14 1.709(10) 10_557
